data_4085171
loop_
_publ_author_name
'Hill, Anthony F.'
'Manzano, Richard A.'
'Sharma, Manab'
'Ward, Jas S.'

_publ_section_title
;
 Selenoxopropadienylidene (CCCSe) as a Bridging Ligand
;
_journal_issue 1
_journal_name_full Organometallics
_journal_page_first 361
_journal_paper_doi 10.1021/om5011534
_journal_volume 34
_journal_year 2015
_chemical_compound_source 'Research School of Chemistry'
_chemical_formula_moiety 'C61 H57 B1 N6 O2 P2 Ru1 Se1 W1'
_chemical_formula_sum 'C61 H57 B N6 O2 P2 Ru Se W'
_chemical_formula_weight 1342.80
_space_group_IT_number 2
_symmetry_cell_setting triclinic
_symmetry_space_group_name_Hall '-P 1'
_symmetry_space_group_name_H-M 'P -1'
_atom_sites_solution_hydrogens difmap
_atom_sites_solution_primary other
_audit_creation_date 14-10-06
_audit_creation_method CRYSTALS_ver_14.40
_cell_angle_alpha 101.538(2)
_cell_angle_beta 105.856(2)
_cell_angle_gamma 110.987(2)
_cell_formula_units_Z 2
_cell_length_a 12.8279(3)
_cell_length_b 16.7109(4)
_cell_length_c 17.7083(4)
_cell_measurement_reflns_used 13866
_cell_measurement_temperature 150
_cell_measurement_theta_max 30
_cell_measurement_theta_min 2
_cell_volume 3216.41(16)
_computing_cell_refinement 'CrysAlis PRO, (Agilent Technologies, 2013)'
_computing_data_collection 'Xcalibur, (Agilent Technologies, 2013)'
_computing_data_reduction 'CrysAlis PRO, (Agilent Technologies, 2013)'
_computing_molecular_graphics 'CAMERON (Watkin et al., 1996)'
_computing_publication_material 'CRYSTALS (Betteridge et al., 2003)'
_computing_structure_refinement 'CRYSTALS (Betteridge et al., 2003)'
_computing_structure_solution 'Superflip (Palatinus & Chapuis, 2007)'
_diffrn_ambient_temperature 150
_diffrn_measured_fraction_theta_full 1.000
_diffrn_measured_fraction_theta_max 0.827
_diffrn_measurement_device Area
_diffrn_measurement_device_type 'Oxford Diffraction Xcalibur'
_diffrn_measurement_method \w
_diffrn_radiation_monochromator graphite
_diffrn_radiation_type 'Mo K\a'
_diffrn_radiation_wavelength 0.71073
_diffrn_reflns_av_R_equivalents 0.031
_diffrn_reflns_limit_h_max 16
_diffrn_reflns_limit_h_min -17
_diffrn_reflns_limit_k_max 20
_diffrn_reflns_limit_k_min -20
_diffrn_reflns_limit_l_max 24
_diffrn_reflns_limit_l_min 0
_diffrn_reflns_number 32466
_diffrn_reflns_theta_full 26.314
_diffrn_reflns_theta_max 29.779
_diffrn_reflns_theta_min 1.795
_diffrn_standards_number 0
_exptl_absorpt_coefficient_mu 2.680
_exptl_absorpt_correction_T_max 0.78
_exptl_absorpt_correction_T_min 0.61
_exptl_absorpt_correction_type multi-scan
_exptl_absorpt_process_details 'CrysAlis, (Oxford Diffraction, 2002)'
_exptl_crystal_colour 'dark red'
_exptl_crystal_density_diffrn 1.386
_exptl_crystal_density_method 'not measured'
_exptl_crystal_description plate
_exptl_crystal_F_000 1336
_exptl_crystal_size_max 0.344
_exptl_crystal_size_mid 0.225
_exptl_crystal_size_min 0.093
_platon_squeeze_details
;
;
_refine_diff_density_max 1.44
_refine_diff_density_min -2.09
_refine_ls_extinction_method None
_refine_ls_goodness_of_fit_ref 0.9501
_refine_ls_hydrogen_treatment noref
_refine_ls_matrix_type full
_refine_ls_number_parameters 676
_refine_ls_number_reflns 15154
_refine_ls_number_restraints 0
_refine_ls_R_factor_all 0.0500
_refine_ls_R_factor_gt 0.0339
_refine_ls_shift/su_max 0.0018376
_refine_ls_shift/su_mean 0.0000302
_refine_ls_structure_factor_coef Fsqd
_refine_ls_weighting_details
;
 Method, part 1, Chebychev polynomial, (Watkin, 1994, Prince, 1982) 
 [weight] = 1.0/[A~0~*T~0~(x)+A~1~*T~1~(x) ... +A~n-1~]*T~n-1~(x)] 
 where A~i~ are the Chebychev coefficients listed below and x= Fcalc/Fmax 
 Method = Robust Weighting (Prince, 1982) 
 W = [weight] * [1-(deltaF/6*sigmaF)^2^]^2^ 
 A~i~ are: 
 672. 812. 475. 131. 
;
_refine_ls_weighting_scheme calc
_refine_ls_wR_factor_all 0.0686
_refine_ls_wR_factor_gt 0.0567
_refine_ls_wR_factor_ref 0.0686
_reflns_limit_h_max 16
_reflns_limit_h_min -17
_reflns_limit_k_max 20
_reflns_limit_k_min -20
_reflns_limit_l_max 24
_reflns_limit_l_min 0
_reflns_number_gt 12063
_reflns_number_total 15213
_reflns_threshold_expression I>2.0\s(I)
_oxford_diffrn_Wilson_B_factor 1.99
_oxford_diffrn_Wilson_scale 0.36
_oxford_refine_ls_r_factor_ref 0.0500
_oxford_refine_ls_scale 1.724(3)
_oxford_reflns_number_all 15154
_oxford_reflns_threshold_expression_ref I>-3.0\s(I)
_oxford_structure_analysis_title 'C:\Users\Hill Group\Desktop\Jas At 16:33 on '
_cod_data_source_file om5011534_si_001.cif
_cod_data_source_block Compound_4
_cod_depositor_comments
;
The following automatic conversions were performed:

'_atom_sites_solution_primary' value 'Other' changed to 'other'
according to
/home/saulius/struct/COD-crude-data--automatic-downloads/rss-feeds/ACS/lib/dictionaries/cif_core.dic
dictionary named 'cif_core.dic' version 2.4.2 from 2011-04-26.

Automatic conversion script
Id: cif_fix_values 2935 2014-11-11 08:27:57Z andrius 

 Adding full bibliography for 4085171--4085172.cif.
;
_cod_original_sg_symbol_H-M 'P -1 '
_cod_original_formula_sum 'C61 H57 B1 N6 O2 P2 Ru1 Se1 W1'
_cod_database_code 4085171

loop_
_symmetry_equiv_pos_as_xyz
x,y,z
-x,-y,-z

loop_
_atom_site_label
_atom_site_type_symbol
_atom_site_fract_x
_atom_site_fract_y
_atom_site_fract_z
_atom_site_U_iso_or_equiv
_atom_site_occupancy
_atom_site_adp_type
B1 B 1.1727(5) 0.7135(3) -0.0422(3) 0.0330 1.0000 Uani
N11 N 1.3350(3) 0.8309(2) 0.0934(2) 0.0317 1.0000 Uani
N12 N 1.2955(3) 0.7968(2) 0.0079(2) 0.0299 1.0000 Uani
N21 N 1.0725(3) 0.7537(2) 0.0552(2) 0.0337 1.0000 Uani
N22 N 1.0728(3) 0.7354(2) -0.0244(2) 0.0329 1.0000 Uani
N31 N 1.1858(3) 0.6348(2) 0.0657(2) 0.0297 1.0000 Uani
N32 N 1.1751(3) 0.6325(2) -0.0140(2) 0.0303 1.0000 Uani
O4 O 1.4363(4) 0.7568(3) 0.2923(2) 0.0601 1.0000 Uani
O5 O 1.2722(4) 0.9483(2) 0.2781(2) 0.0695 1.0000 Uani
P1 P 1.06869(9) 0.80457(6) 0.56364(6) 0.0211 1.0000 Uani
P2 P 0.74401(9) 0.64359(6) 0.46385(6) 0.0212 1.0000 Uani
Ru1 Ru 0.89890(3) 0.748680(19) 0.440986(18) 0.0197 1.0000 Uani
Se1 Se 0.94789(4) 0.62159(2) 0.38538(2) 0.0264 1.0000 Uani
W1 W 1.219248(17) 0.759419(11) 0.159739(10) 0.0291 1.0000 Uani
C1 C 1.1331(4) 0.7124(3) 0.2217(2) 0.0295 1.0000 Uani
C2 C 1.0779(4) 0.6867(3) 0.2741(3) 0.0311 1.0000 Uani
C3 C 1.0242(4) 0.6616(3) 0.3187(2) 0.0285 1.0000 Uani
C4 C 1.3578(5) 0.7593(3) 0.2436(3) 0.0402 1.0000 Uani
C5 C 1.2542(5) 0.8795(3) 0.2347(3) 0.0424 1.0000 Uani
C11 C 1.4432(4) 0.9009(3) 0.1190(3) 0.0393 1.0000 Uani
C12 C 1.4738(4) 0.9128(3) 0.0516(3) 0.0413 1.0000 Uani
C13 C 1.3793(4) 0.8460(3) -0.0181(3) 0.0323 1.0000 Uani
C14 C 1.5164(5) 0.9565(4) 0.2094(3) 0.0591 1.0000 Uani
C15 C 1.3645(5) 0.8239(3) -0.1075(3) 0.0459 1.0000 Uani
C21 C 0.9741(4) 0.7660(3) 0.0506(3) 0.0423 1.0000 Uani
C22 C 0.9108(4) 0.7562(3) -0.0304(3) 0.0478 1.0000 Uani
C23 C 0.9756(4) 0.7379(3) -0.0766(3) 0.0450 1.0000 Uani
C24 C 0.9430(5) 0.7862(4) 0.1259(4) 0.0563 1.0000 Uani
C25 C 0.9504(5) 0.7231(4) -0.1670(3) 0.0583 1.0000 Uani
C31 C 1.1780(4) 0.5535(3) 0.0698(3) 0.0335 1.0000 Uani
C32 C 1.1636(5) 0.4998(3) -0.0063(3) 0.0408 1.0000 Uani
C33 C 1.1625(4) 0.5512(3) -0.0579(3) 0.0385 1.0000 Uani
C34 C 1.1867(5) 0.5298(3) 0.1477(3) 0.0471 1.0000 Uani
C35 C 1.1546(6) 0.5288(3) -0.1459(3) 0.0563 1.0000 Uani
C41 C 0.8341(4) 0.8540(3) 0.4346(3) 0.0304 1.0000 Uani
C42 C 0.9564(4) 0.8889(3) 0.4394(3) 0.0292 1.0000 Uani
C43 C 0.9599(4) 0.8357(3) 0.3682(3) 0.0282 1.0000 Uani
C44 C 0.8397(4) 0.7683(3) 0.3188(2) 0.0303 1.0000 Uani
C45 C 0.7637(4) 0.7796(3) 0.3592(3) 0.0302 1.0000 Uani
C51 C 1.1951(3) 0.8843(3) 0.5461(2) 0.0251 1.0000 Uani
C52 C 1.2551(4) 0.9773(3) 0.5897(3) 0.0315 1.0000 Uani
C53 C 1.3428(4) 1.0340(3) 0.5674(3) 0.0403 1.0000 Uani
C54 C 1.3697(4) 0.9993(3) 0.5027(3) 0.0423 1.0000 Uani
C55 C 1.3124(4) 0.9070(3) 0.4598(3) 0.0395 1.0000 Uani
C56 C 1.2268(4) 0.8502(3) 0.4819(3) 0.0327 1.0000 Uani
C61 C 1.0747(3) 0.8777(2) 0.6596(2) 0.0252 1.0000 Uani
C62 C 1.1491(4) 0.8887(3) 0.7380(3) 0.0338 1.0000 Uani
C63 C 1.1568(5) 0.9479(3) 0.8089(3) 0.0427 1.0000 Uani
C64 C 1.0900(5) 0.9960(3) 0.8022(3) 0.0446 1.0000 Uani
C65 C 1.0149(5) 0.9859(3) 0.7247(3) 0.0428 1.0000 Uani
C66 C 1.0063(4) 0.9272(3) 0.6538(3) 0.0345 1.0000 Uani
C71 C 1.1384(3) 0.7373(3) 0.6089(2) 0.0247 1.0000 Uani
C72 C 1.0730(4) 0.6725(3) 0.6377(3) 0.0303 1.0000 Uani
C73 C 1.1247(4) 0.6244(3) 0.6769(3) 0.0347 1.0000 Uani
C74 C 1.2410(4) 0.6396(3) 0.6885(2) 0.0348 1.0000 Uani
C75 C 1.3082(4) 0.7044(3) 0.6615(3) 0.0411 1.0000 Uani
C76 C 1.2573(4) 0.7529(3) 0.6217(3) 0.0349 1.0000 Uani
C81 C 0.6285(3) 0.5476(3) 0.3693(2) 0.0262 1.0000 Uani
C82 C 0.5448(4) 0.4703(3) 0.3756(3) 0.0308 1.0000 Uani
C83 C 0.4632(4) 0.3964(3) 0.3047(3) 0.0374 1.0000 Uani
C84 C 0.4614(4) 0.3987(3) 0.2266(3) 0.0433 1.0000 Uani
C85 C 0.5431(5) 0.4744(3) 0.2197(3) 0.0450 1.0000 Uani
C86 C 0.6271(4) 0.5479(3) 0.2904(3) 0.0341 1.0000 Uani
C91 C 0.6580(3) 0.6976(3) 0.5024(2) 0.0256 1.0000 Uani
C92 C 0.5401(4) 0.6779(3) 0.4568(3) 0.0361 1.0000 Uani
C93 C 0.4848(4) 0.7281(3) 0.4870(4) 0.0455 1.0000 Uani
C94 C 0.5456(4) 0.7959(3) 0.5636(3) 0.0430 1.0000 Uani
C95 C 0.6616(5) 0.8155(3) 0.6090(3) 0.0409 1.0000 Uani
C96 C 0.7184(4) 0.7670(3) 0.5790(3) 0.0346 1.0000 Uani
C101 C 0.7660(3) 0.5762(2) 0.5317(2) 0.0233 1.0000 Uani
C102 C 0.7428(4) 0.5840(3) 0.6041(2) 0.0287 1.0000 Uani
C103 C 0.7590(4) 0.5287(3) 0.6512(3) 0.0359 1.0000 Uani
C104 C 0.7989(4) 0.4656(3) 0.6261(3) 0.0370 1.0000 Uani
C105 C 0.8207(4) 0.4563(3) 0.5532(3) 0.0354 1.0000 Uani
C106 C 0.8049(4) 0.5111(3) 0.5065(3) 0.0300 1.0000 Uani
H1 H 1.1563 0.6976 -0.1059 0.0395 1.0000 Uiso
H121 H 1.5440 0.9573 0.0522 0.0501 1.0000 Uiso
H141 H 1.5956 0.9971 0.2162 0.0880 1.0000 Uiso
H142 H 1.5226 0.9177 0.2413 0.0879 1.0000 Uiso
H143 H 1.4790 0.9915 0.2297 0.0881 1.0000 Uiso
H151 H 1.4253 0.8718 -0.1147 0.0691 1.0000 Uiso
H152 H 1.3706 0.7689 -0.1257 0.0689 1.0000 Uiso
H153 H 1.2879 0.8182 -0.1401 0.0690 1.0000 Uiso
H221 H 0.8391 0.7610 -0.0496 0.0579 1.0000 Uiso
H241 H 0.8703 0.7932 0.1107 0.0838 1.0000 Uiso
H242 H 1.0058 0.8408 0.1678 0.0838 1.0000 Uiso
H243 H 0.9305 0.7368 0.1479 0.0840 1.0000 Uiso
H251 H 0.8756 0.7249 -0.1931 0.0869 1.0000 Uiso
H252 H 1.0130 0.7702 -0.1734 0.0869 1.0000 Uiso
H253 H 0.9462 0.6659 -0.1933 0.0870 1.0000 Uiso
H321 H 1.1563 0.4406 -0.0200 0.0491 1.0000 Uiso
H341 H 1.1639 0.4663 0.1353 0.0710 1.0000 Uiso
H342 H 1.2670 0.5627 0.1886 0.0709 1.0000 Uiso
H343 H 1.1325 0.5437 0.1698 0.0709 1.0000 Uiso
H351 H 1.1532 0.4706 -0.1635 0.0839 1.0000 Uiso
H352 H 1.2217 0.5731 -0.1505 0.0839 1.0000 Uiso
H353 H 1.0818 0.5281 -0.1806 0.0838 1.0000 Uiso
H411 H 0.8046 0.8794 0.4739 0.0368 1.0000 Uiso
H421 H 1.0243 0.9422 0.4827 0.0348 1.0000 Uiso
H431 H 1.0303 0.8451 0.3542 0.0339 1.0000 Uiso
H441 H 0.8141 0.7246 0.2639 0.0370 1.0000 Uiso
H451 H 0.6769 0.7431 0.3382 0.0359 1.0000 Uiso
H521 H 1.2360 1.0019 0.6337 0.0378 1.0000 Uiso
H531 H 1.3822 1.0962 0.5967 0.0481 1.0000 Uiso
H541 H 1.4254 1.0372 0.4862 0.0512 1.0000 Uiso
H551 H 1.3321 0.8834 0.4159 0.0471 1.0000 Uiso
H561 H 1.1897 0.7878 0.4536 0.0390 1.0000 Uiso
H621 H 1.1955 0.8569 0.7435 0.0397 1.0000 Uiso
H631 H 1.2084 0.9551 0.8606 0.0509 1.0000 Uiso
H641 H 1.0936 1.0345 0.8494 0.0527 1.0000 Uiso
H651 H 0.9691 1.0186 0.7199 0.0517 1.0000 Uiso
H661 H 0.9538 0.9202 0.6017 0.0415 1.0000 Uiso
H721 H 0.9944 0.6619 0.6302 0.0359 1.0000 Uiso
H731 H 1.0793 0.5811 0.6956 0.0420 1.0000 Uiso
H741 H 1.2752 0.6069 0.7149 0.0417 1.0000 Uiso
H751 H 1.3876 0.7162 0.6705 0.0500 1.0000 Uiso
H761 H 1.3023 0.7962 0.6034 0.0422 1.0000 Uiso
H821 H 0.5444 0.4685 0.4278 0.0371 1.0000 Uiso
H831 H 0.4094 0.3443 0.3092 0.0449 1.0000 Uiso
H841 H 0.4053 0.3493 0.1794 0.0521 1.0000 Uiso
H851 H 0.5419 0.4766 0.1670 0.0531 1.0000 Uiso
H861 H 0.6839 0.5977 0.2845 0.0411 1.0000 Uiso
H921 H 0.4984 0.6311 0.4057 0.0430 1.0000 Uiso
H931 H 0.4069 0.7159 0.4550 0.0542 1.0000 Uiso
H941 H 0.5076 0.8288 0.5840 0.0518 1.0000 Uiso
H951 H 0.7032 0.8615 0.6605 0.0490 1.0000 Uiso
H961 H 0.7972 0.7809 0.6106 0.0409 1.0000 Uiso
H1021 H 0.7158 0.6266 0.6218 0.0339 1.0000 Uiso
H1031 H 0.7431 0.5339 0.7001 0.0431 1.0000 Uiso
H1041 H 0.8123 0.4304 0.6583 0.0450 1.0000 Uiso
H1051 H 0.8458 0.4129 0.5357 0.0420 1.0000 Uiso
H1061 H 0.8201 0.5045 0.4578 0.0361 1.0000 Uiso

loop_
_atom_site_aniso_label
_atom_site_aniso_U_11
_atom_site_aniso_U_22
_atom_site_aniso_U_33
_atom_site_aniso_U_23
_atom_site_aniso_U_13
_atom_site_aniso_U_12
B1 0.039(3) 0.031(2) 0.0162(19) 0.0048(18) 0.0081(19) 0.005(2)
N11 0.0356(19) 0.0276(17) 0.0209(16) 0.0066(14) 0.0079(15) 0.0049(15)
N12 0.0368(19) 0.0262(17) 0.0204(16) 0.0074(13) 0.0096(14) 0.0083(15)
N21 0.037(2) 0.0276(18) 0.0279(18) 0.0067(14) 0.0113(16) 0.0062(15)
N22 0.0340(19) 0.0272(17) 0.0250(17) 0.0059(14) 0.0064(15) 0.0050(15)
N31 0.0348(19) 0.0262(17) 0.0232(16) 0.0082(13) 0.0125(15) 0.0069(15)
N32 0.039(2) 0.0230(16) 0.0231(16) 0.0073(13) 0.0143(15) 0.0055(15)
O4 0.058(2) 0.054(2) 0.041(2) 0.0175(18) -0.0036(18) 0.0104(19)
O5 0.118(4) 0.038(2) 0.044(2) 0.0012(17) 0.032(2) 0.030(2)
P1 0.0223(5) 0.0188(4) 0.0224(4) 0.0071(4) 0.0098(4) 0.0082(4)
P2 0.0215(5) 0.0207(4) 0.0219(4) 0.0066(4) 0.0100(4) 0.0087(4)
Ru1 0.02197(15) 0.01801(13) 0.02106(14) 0.00767(11) 0.01005(12) 0.00874(11)
Se1 0.0332(2) 0.02057(18) 0.0326(2) 0.00980(15) 0.02087(18) 0.01245(16)
W1 0.03684(10) 0.02429(8) 0.02099(7) 0.00582(6) 0.01395(7) 0.00657(7)
C1 0.038(2) 0.0223(18) 0.027(2) 0.0067(16) 0.0178(18) 0.0099(17)
C2 0.034(2) 0.0240(18) 0.031(2) 0.0032(16) 0.0144(18) 0.0099(17)
C3 0.037(2) 0.0243(19) 0.030(2) 0.0087(16) 0.0193(18) 0.0144(17)
C4 0.051(3) 0.030(2) 0.029(2) 0.0102(18) 0.017(2) 0.005(2)
C5 0.059(3) 0.035(2) 0.030(2) 0.0101(19) 0.018(2) 0.017(2)
C11 0.038(2) 0.031(2) 0.030(2) 0.0094(18) 0.0087(19) -0.0024(19)
C12 0.038(2) 0.038(2) 0.035(2) 0.017(2) 0.011(2) 0.002(2)
C13 0.039(2) 0.029(2) 0.029(2) 0.0137(17) 0.0161(19) 0.0091(18)
C14 0.054(3) 0.053(3) 0.029(2) 0.010(2) 0.006(2) -0.012(3)
C15 0.056(3) 0.051(3) 0.030(2) 0.020(2) 0.022(2) 0.016(2)
C21 0.040(3) 0.036(2) 0.053(3) 0.014(2) 0.020(2) 0.017(2)
C22 0.037(3) 0.044(3) 0.052(3) 0.013(2) 0.006(2) 0.015(2)
C23 0.038(3) 0.029(2) 0.043(3) 0.008(2) 0.001(2) 0.001(2)
C24 0.058(3) 0.063(4) 0.059(3) 0.015(3) 0.029(3) 0.037(3)
C25 0.053(3) 0.056(3) 0.037(3) 0.018(2) -0.004(2) 0.007(3)
C31 0.044(3) 0.025(2) 0.028(2) 0.0104(17) 0.0168(19) 0.0089(18)
C32 0.061(3) 0.024(2) 0.034(2) 0.0051(18) 0.022(2) 0.013(2)
C33 0.045(3) 0.028(2) 0.028(2) 0.0018(17) 0.015(2) 0.0040(19)
C34 0.070(4) 0.033(2) 0.045(3) 0.019(2) 0.028(3) 0.020(2)
C35 0.092(4) 0.029(2) 0.034(2) 0.002(2) 0.029(3) 0.013(3)
C41 0.039(2) 0.030(2) 0.033(2) 0.0156(17) 0.0171(19) 0.0218(19)
C42 0.030(2) 0.0215(18) 0.035(2) 0.0120(16) 0.0079(17) 0.0115(16)
C43 0.033(2) 0.0262(19) 0.034(2) 0.0186(17) 0.0188(18) 0.0123(17)
C44 0.037(2) 0.029(2) 0.027(2) 0.0160(17) 0.0114(18) 0.0139(18)
C45 0.032(2) 0.031(2) 0.030(2) 0.0153(17) 0.0100(18) 0.0152(18)
C51 0.0200(18) 0.0256(18) 0.0272(19) 0.0113(15) 0.0076(15) 0.0070(15)
C52 0.024(2) 0.0248(19) 0.040(2) 0.0104(17) 0.0054(18) 0.0093(16)
C53 0.019(2) 0.028(2) 0.066(3) 0.022(2) 0.008(2) 0.0059(17)
C54 0.025(2) 0.050(3) 0.064(3) 0.037(3) 0.022(2) 0.016(2)
C55 0.030(2) 0.054(3) 0.039(2) 0.022(2) 0.018(2) 0.015(2)
C56 0.026(2) 0.036(2) 0.033(2) 0.0117(18) 0.0123(18) 0.0097(18)
C61 0.0257(19) 0.0198(17) 0.0268(19) 0.0053(15) 0.0112(16) 0.0067(15)
C62 0.041(2) 0.033(2) 0.027(2) 0.0073(17) 0.0103(19) 0.0185(19)
C63 0.056(3) 0.041(3) 0.025(2) 0.0047(19) 0.011(2) 0.022(2)
C64 0.065(3) 0.036(2) 0.035(2) 0.003(2) 0.027(2) 0.022(2)
C65 0.062(3) 0.039(2) 0.042(3) 0.011(2) 0.025(2) 0.035(2)
C66 0.045(3) 0.032(2) 0.033(2) 0.0109(18) 0.018(2) 0.022(2)
C71 0.028(2) 0.0240(18) 0.0203(17) 0.0041(14) 0.0072(15) 0.0126(16)
C72 0.026(2) 0.0255(19) 0.031(2) 0.0097(16) 0.0029(17) 0.0078(16)
C73 0.037(2) 0.026(2) 0.033(2) 0.0132(17) 0.0053(19) 0.0079(18)
C74 0.048(3) 0.033(2) 0.0225(19) 0.0065(17) 0.0051(19) 0.025(2)
C75 0.042(3) 0.053(3) 0.046(3) 0.021(2) 0.021(2) 0.034(2)
C76 0.034(2) 0.041(2) 0.039(2) 0.020(2) 0.018(2) 0.020(2)
C81 0.0260(19) 0.0228(18) 0.0266(19) 0.0047(15) 0.0086(16) 0.0103(16)
C82 0.027(2) 0.028(2) 0.034(2) 0.0064(17) 0.0134(18) 0.0089(17)
C83 0.031(2) 0.029(2) 0.044(3) 0.0027(19) 0.016(2) 0.0081(18)
C84 0.035(2) 0.034(2) 0.035(2) -0.0075(19) 0.003(2) 0.004(2)
C85 0.047(3) 0.044(3) 0.025(2) 0.004(2) 0.005(2) 0.009(2)
C86 0.039(2) 0.030(2) 0.025(2) 0.0078(17) 0.0086(18) 0.0098(19)
C91 0.030(2) 0.0241(18) 0.033(2) 0.0146(16) 0.0213(17) 0.0124(16)
C92 0.029(2) 0.029(2) 0.052(3) 0.013(2) 0.018(2) 0.0131(18)
C93 0.032(2) 0.038(3) 0.076(4) 0.021(3) 0.027(2) 0.018(2)
C94 0.050(3) 0.033(2) 0.074(3) 0.025(2) 0.047(3) 0.027(2)
C95 0.049(3) 0.039(2) 0.043(3) 0.011(2) 0.027(2) 0.023(2)
C96 0.036(2) 0.034(2) 0.036(2) 0.0096(18) 0.0170(19) 0.0156(19)
C101 0.0208(18) 0.0202(17) 0.0269(18) 0.0080(15) 0.0109(15) 0.0053(14)
C102 0.031(2) 0.031(2) 0.0274(19) 0.0112(16) 0.0156(17) 0.0127(17)
C103 0.038(2) 0.040(2) 0.030(2) 0.0164(19) 0.0153(19) 0.013(2)
C104 0.040(2) 0.031(2) 0.035(2) 0.0182(19) 0.007(2) 0.0114(19)
C105 0.035(2) 0.026(2) 0.047(3) 0.0128(19) 0.013(2) 0.0173(18)
C106 0.033(2) 0.0264(19) 0.033(2) 0.0107(17) 0.0154(18) 0.0130(17)

loop_
_atom_type_symbol
_atom_type_scat_dispersion_real
_atom_type_scat_dispersion_imag
_atom_type_scat_Cromer_Mann_a1
_atom_type_scat_Cromer_Mann_b1
_atom_type_scat_Cromer_Mann_a2
_atom_type_scat_Cromer_Mann_b2
_atom_type_scat_Cromer_Mann_a3
_atom_type_scat_Cromer_Mann_b3
_atom_type_scat_Cromer_Mann_a4
_atom_type_scat_Cromer_Mann_b4
_atom_type_scat_Cromer_Mann_c
_atom_type_scat_source
C 0.0033 0.0016 2.3100 20.8439 1.0200 10.2075 1.5886 0.5687 0.8650 51.6512 0.2156 'International Tables Vol C 4.2.6.8 and 6.1.1.4'
H 0.0000 0.0000 0.4930 10.5109 0.3229 26.1257 0.1402 3.1424 0.0408 57.7998 0.0030 'International Tables Vol C 4.2.6.8 and 6.1.1.4'
B 0.0013 0.0007 2.0545 23.2185 1.3326 1.0210 1.0979 60.3498 0.7068 0.1403 -0.1932 'International Tables Vol C 4.2.6.8 and 6.1.1.4'
N 0.0061 0.0033 12.2126 0.0057 3.1322 9.8933 2.0125 28.9975 1.1663 0.5826 -11.5290 'International Tables Vol C 4.2.6.8 and 6.1.1.4'
O 0.0106 0.0060 3.0485 13.2771 2.2868 5.7011 1.5463 0.3239 0.8670 32.9089 0.2508 'International Tables Vol C 4.2.6.8 and 6.1.1.4'
P 0.1023 0.0942 6.4345 1.9067 4.1791 27.1570 1.7800 0.5260 1.4908 68.1645 1.1149 'International Tables Vol C 4.2.6.8 and 6.1.1.4'
Ru -1.2594 0.8363 19.2674 0.8085 12.9182 8.4347 4.8634 24.7997 1.5676 94.2928 5.3787 'International Tables Vol C 4.2.6.8 and 6.1.1.4'
Se -0.0929 2.2259 17.0006 2.4098 5.8196 0.2726 3.9731 15.2372 4.3543 43.8163 2.8409 'International Tables Vol C 4.2.6.8 and 6.1.1.4'
W -0.8490 6.8722 29.0818 1.7203 15.4300 9.2259 14.4327 0.3217 5.1198 57.0560 9.8875 'International Tables Vol C 4.2.6.8 and 6.1.1.4'

loop_
_geom_angle_atom_site_label_1
_geom_angle_atom_site_label_2
_geom_angle_atom_site_label_3
_geom_angle
_geom_angle_publ_flag
N12 B1 N22 109.0(3) yes
N12 B1 N32 108.8(4) yes
N22 B1 N32 109.2(3) yes
N12 B1 H1 109.9 no
N22 B1 H1 110.0 no
N32 B1 H1 109.9 no
N12 N11 W1 119.2(2) yes
N12 N11 C11 106.3(3) yes
W1 N11 C11 134.3(3) yes
B1 N12 N11 120.0(3) yes
B1 N12 C13 130.3(3) yes
N11 N12 C13 109.7(3) yes
N22 N21 W1 120.8(3) yes
N22 N21 C21 106.5(4) yes
W1 N21 C21 132.6(3) yes
B1 N22 N21 120.1(3) yes
B1 N22 C23 130.4(4) yes
N21 N22 C23 109.5(4) yes
N32 N31 W1 120.9(2) yes
N32 N31 C31 106.5(3) yes
W1 N31 C31 132.6(3) yes
B1 N32 N31 120.4(3) yes
B1 N32 C33 129.9(3) yes
N31 N32 C33 109.7(3) yes
Ru1 P1 C51 106.46(12) yes
Ru1 P1 C61 119.25(13) yes
C51 P1 C61 100.88(17) yes
Ru1 P1 C71 126.19(12) yes
C51 P1 C71 100.75(18) yes
C61 P1 C71 99.32(17) yes
Ru1 P2 C81 114.76(13) yes
Ru1 P2 C91 110.41(12) yes
C81 P2 C91 103.88(18) yes
Ru1 P2 C101 124.35(12) yes
C81 P2 C101 97.31(17) yes
C91 P2 C101 103.66(17) yes
P1 Ru1 P2 105.19(3) yes
P1 Ru1 Se1 89.88(3) yes
P2 Ru1 Se1 88.16(3) yes
P1 Ru1 C41 109.09(11) yes
P2 Ru1 C41 100.17(11) yes
Se1 Ru1 C41 156.13(11) yes
P1 Ru1 C42 87.48(11) yes
P2 Ru1 C42 137.21(11) yes
Se1 Ru1 C42 133.36(11) yes
C41 Ru1 C42 38.01(15) yes
P1 Ru1 C43 103.66(11) yes
P2 Ru1 C43 150.21(11) yes
Se1 Ru1 C43 99.19(11) yes
C41 Ru1 C43 63.01(15) yes
C42 Ru1 C43 37.39(15) yes
P1 Ru1 C44 141.16(11) yes
P2 Ru1 C44 113.55(11) yes
Se1 Ru1 C44 93.92(11) yes
C41 Ru1 C44 62.22(15) yes
C42 Ru1 C44 62.35(15) yes
P1 Ru1 C45 146.25(11) yes
P2 Ru1 C45 89.05(11) yes
Se1 Ru1 C45 121.56(11) yes
C41 Ru1 C45 37.38(15) yes
C42 Ru1 C45 62.60(15) yes
C43 Ru1 C44 37.59(15) yes
C43 Ru1 C45 62.44(15) yes
C44 Ru1 C45 36.72(15) yes
Ru1 Se1 C3 103.32(12) yes
N31 W1 N21 80.61(13) yes
N31 W1 N11 83.56(12) yes
N21 W1 N11 82.15(13) yes
N31 W1 C1 101.86(14) yes
N21 W1 C1 100.01(16) yes
N11 W1 C1 174.40(15) yes
N31 W1 C4 94.01(16) yes
N21 W1 C4 173.24(16) yes
N11 W1 C4 93.22(15) yes
C1 W1 C4 85.05(19) yes
N31 W1 C5 172.92(16) yes
N21 W1 C5 95.84(17) yes
N11 W1 C5 89.91(16) yes
C1 W1 C5 84.74(18) yes
C4 W1 C5 89.1(2) yes
W1 C1 C2 173.7(3) yes
C1 C2 C3 177.5(5) yes
Se1 C3 C2 177.7(4) yes
W1 C4 O4 178.0(4) yes
W1 C5 O5 178.6(5) yes
N11 C11 C12 110.3(4) yes
N11 C11 C14 122.5(4) yes
C12 C11 C14 127.3(4) yes
C11 C12 C13 106.4(4) yes
C11 C12 H121 127.7 no
C13 C12 H121 126.0 no
C12 C13 N12 107.3(4) yes
C12 C13 C15 130.1(4) yes
N12 C13 C15 122.5(4) yes
C11 C14 H141 110.2 no
C11 C14 H142 110.1 no
H141 C14 H142 108.9 no
C11 C14 H143 110.1 no
H141 C14 H143 108.7 no
H142 C14 H143 108.8 no
C13 C15 H151 110.2 no
C13 C15 H152 110.0 no
H151 C15 H152 109.2 no
C13 C15 H153 109.5 no
H151 C15 H153 108.0 no
H152 C15 H153 110.0 no
N21 C21 C22 110.1(4) yes
N21 C21 C24 121.5(5) yes
C22 C21 C24 128.3(5) yes
C21 C22 C23 106.4(4) yes
C21 C22 H221 126.7 no
C23 C22 H221 126.9 no
C22 C23 N22 107.4(4) yes
C22 C23 C25 129.4(5) yes
N22 C23 C25 123.2(5) yes
C21 C24 H241 109.5 no
C21 C24 H242 110.6 no
H241 C24 H242 108.8 no
C21 C24 H243 110.3 no
H241 C24 H243 108.1 no
H242 C24 H243 109.4 no
C23 C25 H251 110.0 no
C23 C25 H252 109.5 no
H251 C25 H252 108.3 no
C23 C25 H253 110.2 no
H251 C25 H253 109.5 no
H252 C25 H253 109.3 no
N31 C31 C32 109.8(4) yes
N31 C31 C34 122.6(4) yes
C32 C31 C34 127.6(4) yes
C31 C32 C33 106.2(4) yes
C31 C32 H321 127.1 no
C33 C32 H321 126.7 no
C32 C33 N32 107.8(4) yes
C32 C33 C35 129.4(4) yes
N32 C33 C35 122.8(4) yes
C31 C34 H341 109.5 no
C31 C34 H342 111.1 no
H341 C34 H342 109.0 no
C31 C34 H343 109.5 no
H341 C34 H343 108.3 no
H342 C34 H343 109.3 no
C33 C35 H351 109.2 no
C33 C35 H352 110.3 no
H351 C35 H352 109.5 no
C33 C35 H353 109.0 no
H351 C35 H353 109.7 no
H352 C35 H353 109.0 no
Ru1 C41 C42 70.6(2) yes
Ru1 C41 C45 71.8(2) yes
C42 C41 C45 107.1(4) yes
Ru1 C41 H411 125.7 no
C42 C41 H411 126.1 no
C45 C41 H411 126.7 no
Ru1 C42 C41 71.4(2) yes
Ru1 C42 C43 71.6(2) yes
C41 C42 C43 108.3(3) yes
Ru1 C42 H421 125.5 no
C41 C42 H421 125.8 no
C43 C42 H421 125.9 no
Ru1 C43 C42 71.0(2) yes
Ru1 C43 C44 71.7(2) yes
C42 C43 C44 107.4(3) yes
Ru1 C43 H431 125.0 no
C42 C43 H431 126.2 no
C44 C43 H431 126.3 no
Ru1 C44 C43 70.7(2) yes
Ru1 C44 C45 71.7(2) yes
C43 C44 C45 108.7(4) yes
Ru1 C44 H441 127.0 no
C43 C44 H441 125.5 no
C45 C44 H441 125.7 no
Ru1 C45 C41 70.8(2) yes
Ru1 C45 C44 71.6(2) yes
C41 C45 C44 108.6(4) yes
Ru1 C45 H451 124.6 no
C41 C45 H451 126.1 no
C44 C45 H451 125.3 no
P1 C51 C52 123.7(3) yes
P1 C51 C56 117.7(3) yes
C52 C51 C56 118.4(4) yes
C51 C52 C53 119.9(4) yes
C51 C52 H521 120.1 no
C53 C52 H521 120.1 no
C52 C53 C54 120.6(4) yes
C52 C53 H531 119.3 no
C54 C53 H531 120.1 no
C53 C54 C55 120.2(4) yes
C53 C54 H541 120.8 no
C55 C54 H541 119.0 no
C54 C55 C56 119.7(4) yes
C54 C55 H551 119.9 no
C56 C55 H551 120.4 no
C51 C56 C55 121.2(4) yes
C51 C56 H561 119.5 no
C55 C56 H561 119.4 no
P1 C61 C62 122.0(3) yes
P1 C61 C66 119.6(3) yes
C62 C61 C66 118.3(4) yes
C61 C62 C63 120.9(4) yes
C61 C62 H621 119.9 no
C63 C62 H621 119.2 no
C62 C63 C64 120.2(4) yes
C62 C63 H631 119.5 no
C64 C63 H631 120.3 no
C63 C64 C65 120.0(4) yes
C63 C64 H641 120.4 no
C65 C64 H641 119.6 no
C64 C65 C66 120.4(4) yes
C64 C65 H651 120.2 no
C66 C65 H651 119.4 no
C61 C66 C65 120.3(4) yes
C61 C66 H661 120.2 no
C65 C66 H661 119.5 no
P1 C71 C72 118.7(3) yes
P1 C71 C76 123.1(3) yes
C72 C71 C76 118.0(4) yes
C71 C72 C73 120.6(4) yes
C71 C72 H721 119.0 no
C73 C72 H721 120.4 no
C72 C73 C74 120.9(4) yes
C72 C73 H731 119.3 no
C74 C73 H731 119.8 no
C73 C74 C75 119.5(4) yes
C73 C74 H741 120.4 no
C75 C74 H741 120.1 no
C74 C75 C76 120.1(4) yes
C74 C75 H751 119.9 no
C76 C75 H751 119.9 no
C71 C76 C75 120.7(4) yes
C71 C76 H761 119.1 no
C75 C76 H761 120.1 no
P2 C81 C82 120.9(3) yes
P2 C81 C86 120.9(3) yes
C82 C81 C86 118.1(4) yes
C81 C82 C83 120.4(4) yes
C81 C82 H821 119.6 no
C83 C82 H821 120.0 no
C82 C83 C84 120.7(4) yes
C82 C83 H831 120.3 no
C84 C83 H831 119.0 no
C83 C84 C85 119.4(4) yes
C83 C84 H841 120.0 no
C85 C84 H841 120.6 no
C84 C85 C86 120.5(4) yes
C84 C85 H851 119.9 no
C86 C85 H851 119.7 no
C81 C86 C85 120.9(4) yes
C81 C86 H861 120.0 no
C85 C86 H861 119.1 no
P2 C91 C92 123.6(3) yes
P2 C91 C96 117.7(3) yes
C92 C91 C96 118.5(4) yes
C91 C92 C93 120.2(4) yes
C91 C92 H921 119.4 no
C93 C92 H921 120.4 no
C92 C93 C94 120.4(4) yes
C92 C93 H931 119.4 no
C94 C93 H931 120.2 no
C93 C94 C95 119.8(4) yes
C93 C94 H941 120.1 no
C95 C94 H941 120.2 no
C94 C95 C96 120.4(4) yes
C94 C95 H951 120.0 no
C96 C95 H951 119.6 no
C91 C96 C95 120.7(4) yes
C91 C96 H961 119.7 no
C95 C96 H961 119.5 no
P2 C101 C102 124.3(3) yes
P2 C101 C106 117.3(3) yes
C102 C101 C106 118.4(4) yes
C101 C102 C103 120.8(4) yes
C101 C102 H1021 119.9 no
C103 C102 H1021 119.3 no
C102 C103 C104 120.0(4) yes
C102 C103 H1031 120.7 no
C104 C103 H1031 119.3 no
C103 C104 C105 119.7(4) yes
C103 C104 H1041 120.0 no
C105 C104 H1041 120.3 no
C104 C105 C106 120.4(4) yes
C104 C105 H1051 119.7 no
C106 C105 H1051 119.9 no
C101 C106 C105 120.6(4) yes
C101 C106 H1061 119.7 no
C105 C106 H1061 119.7 no

loop_
_geom_bond_atom_site_label_1
_geom_bond_atom_site_label_2
_geom_bond_distance
_geom_bond_publ_flag
B1 N12 1.542(6) yes
B1 N22 1.544(6) yes
B1 N32 1.542(6) yes
B1 H1 1.049 no
N11 N12 1.379(4) yes
N11 W1 2.293(3) yes
N11 C11 1.334(5) yes
N12 C13 1.353(5) yes
N21 N22 1.383(5) yes
N21 W1 2.208(4) yes
N21 C21 1.335(6) yes
N22 C23 1.354(6) yes
N31 N32 1.371(4) yes
N31 W1 2.209(3) yes
N31 C31 1.345(5) yes
N32 C33 1.352(5) yes
O4 C4 1.153(6) yes
O5 C5 1.151(5) yes
P1 Ru1 2.3409(10) yes
P1 C51 1.842(4) yes
P1 C61 1.849(4) yes
P1 C71 1.843(4) yes
P2 Ru1 2.3282(9) yes
P2 C81 1.854(4) yes
P2 C91 1.837(4) yes
P2 C101 1.837(4) yes
Ru1 Se1 2.5164(5) yes
Ru1 C41 2.209(4) yes
Ru1 C42 2.199(4) yes
Ru1 C43 2.207(4) yes
Ru1 C44 2.220(4) yes
Ru1 C45 2.222(4) yes
Se1 C3 1.810(4) yes
W1 C1 1.852(4) yes
W1 C4 1.982(5) yes
W1 C5 1.988(5) yes
C1 C2 1.359(5) yes
C2 C3 1.223(5) yes
C11 C12 1.382(6) yes
C11 C14 1.505(6) yes
C12 C13 1.379(6) yes
C12 H121 0.936 no
C13 C15 1.493(6) yes
C14 H141 0.955 no
C14 H142 0.952 no
C14 H143 0.956 no
C15 H151 0.957 no
C15 H152 0.950 no
C15 H153 0.953 no
C21 C22 1.384(7) yes
C21 C24 1.502(7) yes
C22 C23 1.382(7) yes
C22 H221 0.928 no
C23 C25 1.492(7) yes
C24 H241 0.954 no
C24 H242 0.953 no
C24 H243 0.963 no
C25 H251 0.958 no
C25 H252 0.955 no
C25 H253 0.951 no
C31 C32 1.384(6) yes
C31 C34 1.497(6) yes
C32 C33 1.375(6) yes
C32 H321 0.933 no
C33 C35 1.494(6) yes
C34 H341 0.953 no
C34 H342 0.957 no
C34 H343 0.958 no
C35 H351 0.952 no
C35 H352 0.949 no
C35 H353 0.961 no
C41 C42 1.436(6) yes
C41 C45 1.420(6) yes
C41 H411 0.974 no
C42 C43 1.412(6) yes
C42 H421 0.973 no
C43 C44 1.427(6) yes
C43 H431 0.969 no
C44 C45 1.399(6) yes
C44 H441 0.977 no
C45 H451 0.973 no
C51 C52 1.392(5) yes
C51 C56 1.394(5) yes
C52 C53 1.396(6) yes
C52 H521 0.940 no
C53 C54 1.363(7) yes
C53 H531 0.933 no
C54 C55 1.382(7) yes
C54 H541 0.928 no
C55 C56 1.378(6) yes
C55 H551 0.937 no
C56 H561 0.934 no
C61 C62 1.386(6) yes
C61 C66 1.403(6) yes
C62 C63 1.389(6) yes
C62 H621 0.929 no
C63 C64 1.368(7) yes
C63 H631 0.927 no
C64 C65 1.381(7) yes
C64 H641 0.926 no
C65 C66 1.381(6) yes
C65 H651 0.933 no
C66 H661 0.937 no
C71 C72 1.393(5) yes
C71 C76 1.395(6) yes
C72 C73 1.386(6) yes
C72 H721 0.926 no
C73 C74 1.369(6) yes
C73 H731 0.934 no
C74 C75 1.381(6) yes
C74 H741 0.935 no
C75 C76 1.391(6) yes
C75 H751 0.925 no
C76 H761 0.927 no
C81 C82 1.400(5) yes
C81 C86 1.394(5) yes
C82 C83 1.390(6) yes
C82 H821 0.932 no
C83 C84 1.384(7) yes
C83 H831 0.931 no
C84 C85 1.376(7) yes
C84 H841 0.932 no
C85 C86 1.392(6) yes
C85 H851 0.938 no
C86 H861 0.937 no
C91 C92 1.385(6) yes
C91 C96 1.392(6) yes
C92 C93 1.396(6) yes
C92 H921 0.932 no
C93 C94 1.380(7) yes
C93 H931 0.928 no
C94 C95 1.364(7) yes
C94 H941 0.938 no
C95 C96 1.390(6) yes
C95 H951 0.930 no
C96 H961 0.927 no
C101 C102 1.386(5) yes
C101 C106 1.395(5) yes
C102 C103 1.394(6) yes
C102 H1021 0.934 no
C103 C104 1.376(6) yes
C103 H1031 0.936 no
C104 C105 1.384(6) yes
C104 H1041 0.925 no
C105 C106 1.381(6) yes
C105 H1051 0.926 no
C106 H1061 0.929 no

loop_
_geom_hbond_atom_site_label_D
_geom_hbond_atom_site_label_H
_geom_hbond_atom_site_label_A
_geom_hbond_angle_DHA
_geom_hbond_distance_DH
_geom_hbond_distance_HA
_geom_hbond_distance_DA
_geom_hbond_publ_flag
C56 H561 C3 144.00 0.934 2.582 3.381(7) yes
C76 H761 C56 128.00 0.927 2.578 3.235(7) yes
C102 H1021 C96 131.00 0.934 2.597 3.286(7) yes

loop_
_platon_squeeze_void_nr
_platon_squeeze_void_average_x
_platon_squeeze_void_average_y
_platon_squeeze_void_average_z
_platon_squeeze_void_volume
_platon_squeeze_void_count_electrons
_platon_squeeze_void_content
1 -0.006 -0.006 0.000 624 143 ' '
